data_5900037
loop_
_publ_author_name
'Rieck, G. D.'

_publ_section_title
;
 The crystal structure of \a-succinic acid
;
_journal_issue 9
_journal_name_full 'Recueil des Travaux Chimiques des Pays-Bas'
_journal_page_first 170
_journal_page_last 180
_journal_paper_doi 10.1002/recl.19440630902
_journal_volume 63
_journal_year 1944
_chemical_formula_sum 'C4 H6 O4'
_chemical_name_systematic 'Methylmalonic acid of form alpha'
_symmetry_Int_Tables_number 2
_symmetry_space_group_name_H-M 'P -1'
_cell_angle_alpha 106.17
_cell_angle_beta 116
_cell_angle_gamma 83.33
_cell_formula_units_Z 2
_cell_length_a 5.72
_cell_length_b 6.85
_cell_length_c 7.57
_diffrn_ambient_temperature 408
_cod_data_source_file 037_methylmalonic_acid_alpha.cif
_cod_data_source_block methylmalonic_acid_alpha
_cod_depositor_comments
;
 Added the _citation_author_ordinal data item to the CITATION_AUTHOR loop
 and updated the _citation_author_name data item value.

 Antanas Vaitkus,
 2021-05-03
;
_cod_database_code 5900037

loop_
_atom_site_label
_atom_site_type_symbol
_atom_site_symmetry_multiplicity
_atom_site_Wyckoff_symbol
_atom_site_fract_x
_atom_site_fract_y
_atom_site_fract_z
O1 O1 2 e 0.222(28) 0.083(28) 0.277(14)
O2 O2 2 e 0.167(14) 0.069(14) 0.344(6)
C1 C1 2 e 0.028(14) 0.014(14) 0.236(14)
C2 C2 2 e 0.092(14) 0.042(14) 0.042(6)
O3 O3 2 e 0.333(14) 0.555(14) 0.125(14)
O4 O4 2 e 0.722(42) 0.430(14) 0.264(14)
C3 C3 2 e 0.541(14) 0.527(14) 0.264(14)
C4 C4 2 e 0.416(14) 0.506(14) 0.472(28)

loop_
_citation_author_citation_id
_citation_author_ordinal
_citation_author_name
1 1 'Kitajgorodskij, A. I.'

loop_
_citation_id
_citation_coordinate_linkage
_citation_title
_citation_book_title
_citation_country
_citation_page_first
_citation_page_last
_citation_year
_citation_book_publisher
_cod_citation_special_details
1 yes ? 'Organicheskaja Kristallokhimija' USSR ? ? 1955 'Izdatel'stvo Akademii Nauk SSSR'
;

Coordinates are presented as published in this book, Kitajgorodskij's
"Organicheskaja Kristallokhimija", keyed in manually.

Saulius Gra\<zulis
;
